data_2225562
loop_
_publ_author_name
'Boechat, Nubia'
'Kover, Warner B.'
'Ferreira, Sabrina B.'
'Wardell, Solange M. S. V.'
'Wardell, James L.'
'Tiekink, Edward R. T.'

_publ_section_title
;
 <i>N</i>-(4-Chlorophenyl)ethanimidamide
;
_journal_coeditor_code HG2664
_journal_issue 4
_journal_name_full 'Acta Crystallographica Section E'
_journal_page_first o958
_journal_paper_doi 10.1107/S1600536810011013
_journal_volume 66
_journal_year 2010
_chemical_formula_iupac 'C8 H9 Cl N2'
_chemical_formula_moiety 'C8 H9 Cl N2'
_chemical_formula_sum 'C8 H9 Cl N2'
_chemical_formula_weight 168.62
_chemical_name_systematic
;
<i>N</i>-(4-Chlorophenyl)ethanimidamide
;
_space_group_IT_number 61
_symmetry_cell_setting orthorhombic
_symmetry_space_group_name_Hall '-P 2ac 2ab'
_symmetry_space_group_name_H-M 'P b c a'
_atom_sites_solution_hydrogens geom
_atom_sites_solution_primary direct
_atom_sites_solution_secondary difmap
_audit_creation_method SHELXL-97
_cell_angle_alpha 90
_cell_angle_beta 90
_cell_angle_gamma 90
_cell_formula_units_Z 8
_cell_length_a 9.6460(9)
_cell_length_b 9.0192(4)
_cell_length_c 19.3281(5)
_cell_measurement_reflns_used 2182
_cell_measurement_temperature 120(2)
_cell_measurement_theta_max 27.5
_cell_measurement_theta_min 2.9
_cell_volume 1681.53(18)
_computing_cell_refinement 'DENZO (Otwinowski & Minor, 1997) and COLLECT (Hooft, 1998)'
_computing_data_collection 'COLLECT (Hooft, 1998)'
_computing_data_reduction 'DENZO (Otwinowski & Minor, 1997) and COLLECT (Hooft, 1998)'
_computing_molecular_graphics 'ORTEP-3 (Farrugia, 1997) and DIAMOND (Brandenburg, 2006)'
_computing_publication_material 'publCIF (Westrip, 2010)'
_computing_structure_refinement 'SHELXL97 (Sheldrick, 2008)'
_computing_structure_solution 'SHELXS97 (Sheldrick, 2008)'
_diffrn_ambient_temperature 120(2)
_diffrn_detector_area_resol_mean 9.091
_diffrn_measured_fraction_theta_full 0.998
_diffrn_measured_fraction_theta_max 0.998
_diffrn_measurement_device_type 'Nonius KappaCCD area-detector'
_diffrn_measurement_method '\f and \w scans'
_diffrn_radiation_monochromator '10 cm confocal mirrors'
_diffrn_radiation_source 'Enraf Nonius FR591 rotating anode'
_diffrn_radiation_type MoK\a
_diffrn_radiation_wavelength 0.71073
_diffrn_reflns_av_R_equivalents 0.081
_diffrn_reflns_av_sigmaI/netI 0.060
_diffrn_reflns_limit_h_max 12
_diffrn_reflns_limit_h_min -11
_diffrn_reflns_limit_k_max 9
_diffrn_reflns_limit_k_min -11
_diffrn_reflns_limit_l_max 21
_diffrn_reflns_limit_l_min -25
_diffrn_reflns_number 14006
_diffrn_reflns_theta_full 27.5
_diffrn_reflns_theta_max 27.5
_diffrn_reflns_theta_min 3.0
_diffrn_standards_decay_% 0
_diffrn_standards_number 0
_exptl_absorpt_coefficient_mu 0.388
_exptl_absorpt_correction_T_max 1.000
_exptl_absorpt_correction_T_min 0.792
_exptl_absorpt_correction_type multi-scan
_exptl_absorpt_process_details '(SADABS; Sheldrick, 2007)'
_exptl_crystal_colour colourless
_exptl_crystal_density_diffrn 1.332
_exptl_crystal_density_method 'not measured'
_exptl_crystal_description block
_exptl_crystal_F_000 704
_exptl_crystal_size_max 0.35
_exptl_crystal_size_mid 0.20
_exptl_crystal_size_min 0.10
_refine_diff_density_max 0.34
_refine_diff_density_min -0.33
_refine_ls_extinction_method none
_refine_ls_goodness_of_fit_ref 1.05
_refine_ls_hydrogen_treatment mixed
_refine_ls_matrix_type full
_refine_ls_number_parameters 107
_refine_ls_number_reflns 1924
_refine_ls_number_restraints 0
_refine_ls_restrained_S_all 1.05
_refine_ls_R_factor_all 0.096
_refine_ls_R_factor_gt 0.047
_refine_ls_shift/su_max 0.001
_refine_ls_shift/su_max_lt 0.001
_refine_ls_shift/su_mean 0.000
_refine_ls_structure_factor_coef Fsqd
_refine_ls_weighting_details 'calc w=1/[\s^2^(Fo^2^)+(0.081P)^2^] where P=(Fo^2^+2Fc^2^)/3'
_refine_ls_weighting_scheme calc
_refine_ls_wR_factor_gt 0.114
_refine_ls_wR_factor_ref 0.150
_reflns_number_gt 1185
_reflns_number_total 1924
_reflns_threshold_expression I>2\s(I)
_cod_data_source_file hg2664.cif
_cod_data_source_block I
_cod_database_code 2225562
_cod_database_fobs_code 2225562

loop_
_symmetry_equiv_pos_as_xyz
'x, y, z'
'-x+1/2, -y, z+1/2'
'x+1/2, -y+1/2, -z'
'-x, y+1/2, -z+1/2'
'-x, -y, -z'
'x-1/2, y, -z-1/2'
'-x-1/2, y-1/2, z'
'x, -y-1/2, z-1/2'

loop_
_atom_site_type_symbol
_atom_site_label
_atom_site_fract_x
_atom_site_fract_y
_atom_site_fract_z
_atom_site_U_iso_or_equiv
_atom_site_adp_type
_atom_site_calc_flag
_atom_site_refinement_flags
_atom_site_occupancy
_atom_site_disorder_assembly
_atom_site_disorder_group
Cl Cl1 0.43525(8) 0.20450(7) 0.43084(3) 0.0430(3) Uani d . 1 . .
N N1 0.36389(19) 0.4659(2) 0.71058(10) 0.0308(5) Uani d . 1 . .
N N2 0.1234(2) 0.4244(2) 0.70948(11) 0.0305(5) Uani d . 1 . .
H H1N 0.044(3) 0.438(3) 0.7313(13) 0.037 Uiso d . 1 . .
H H2N 0.124(3) 0.379(3) 0.6740(14) 0.037 Uiso d . 1 . .
C C1 0.3774(2) 0.4032(3) 0.64327(12) 0.0274(6) Uani d . 1 . .
C C2 0.4543(2) 0.2746(3) 0.63454(14) 0.0316(6) Uani d . 1 . .
H H2 0.4938 0.2272 0.6738 0.038 Uiso calc R 1 . .
C C3 0.4741(3) 0.2144(3) 0.56933(13) 0.0317(6) Uani d . 1 . .
H H3 0.5266 0.1260 0.5638 0.038 Uiso calc R 1 . .
C C4 0.4169(2) 0.2837(3) 0.51261(13) 0.0286(6) Uani d . 1 . .
C C5 0.3428(3) 0.4144(3) 0.51965(12) 0.0342(6) Uani d . 1 . .
H H5 0.3054 0.4627 0.4802 0.041 Uiso calc R 1 . .
C C6 0.3243(3) 0.4736(3) 0.58491(13) 0.0348(6) Uani d . 1 . .
H H6 0.2745 0.5638 0.5901 0.042 Uiso calc R 1 . .
C C7 0.2408(2) 0.4770(3) 0.73731(13) 0.0269(6) Uani d . 1 . .
C C8 0.2239(3) 0.5538(3) 0.80540(14) 0.0367(6) Uani d . 1 . .
H H8A 0.3153 0.5706 0.8261 0.055 Uiso calc R 1 . .
H H8B 0.1680 0.4919 0.8364 0.055 Uiso calc R 1 . .
H H8C 0.1774 0.6492 0.7983 0.055 Uiso calc R 1 . .

loop_
_atom_site_aniso_label
_atom_site_aniso_U_11
_atom_site_aniso_U_22
_atom_site_aniso_U_33
_atom_site_aniso_U_12
_atom_site_aniso_U_13
_atom_site_aniso_U_23
Cl1 0.0537(5) 0.0446(5) 0.0307(4) 0.0051(3) 0.0060(3) -0.0034(3)
N1 0.0210(11) 0.0449(13) 0.0264(12) -0.0010(9) -0.0007(9) -0.0032(9)
N2 0.0205(11) 0.0461(14) 0.0248(12) -0.0033(9) 0.0019(9) -0.0061(10)
C1 0.0171(11) 0.0372(14) 0.0280(14) -0.0036(10) -0.0002(10) 0.0003(11)
C2 0.0286(13) 0.0340(14) 0.0321(15) -0.0010(11) -0.0040(11) 0.0052(11)
C3 0.0297(13) 0.0288(13) 0.0367(16) 0.0031(10) 0.0014(11) 0.0001(11)
C4 0.0284(13) 0.0306(15) 0.0266(14) -0.0016(10) 0.0072(10) 0.0012(10)
C5 0.0327(14) 0.0437(16) 0.0263(14) 0.0074(11) 0.0018(11) 0.0068(11)
C6 0.0296(14) 0.0403(15) 0.0345(15) 0.0119(11) 0.0047(12) 0.0019(11)
C7 0.0233(12) 0.0329(13) 0.0246(14) -0.0026(10) -0.0006(10) 0.0029(10)
C8 0.0281(13) 0.0512(16) 0.0307(14) -0.0059(12) 0.0014(11) -0.0066(12)

loop_
_atom_type_symbol
_atom_type_description
_atom_type_scat_dispersion_real
_atom_type_scat_dispersion_imag
_atom_type_scat_source
C C 0.0033 0.0016 'International Tables Vol C Tables 4.2.6.8 and 6.1.1.4'
H H 0.0000 0.0000 'International Tables Vol C Tables 4.2.6.8 and 6.1.1.4'
N N 0.0061 0.0033 'International Tables Vol C Tables 4.2.6.8 and 6.1.1.4'
Cl Cl 0.1484 0.1585 'International Tables Vol C Tables 4.2.6.8 and 6.1.1.4'

loop_
_geom_angle_atom_site_label_1
_geom_angle_atom_site_label_2
_geom_angle_atom_site_label_3
_geom_angle_site_symmetry_1
_geom_angle_site_symmetry_3
_geom_angle
_geom_angle_publ_flag
C7 N1 C1 . . 118.52(19) ?
C7 N2 H1N . . 119.4(17) ?
C7 N2 H2N . . 121(2) ?
H1N N2 H2N . . 119(3) ?
C2 C1 C6 . . 118.7(2) ?
C2 C1 N1 . . 119.5(2) ?
C6 C1 N1 . . 121.6(2) ?
C3 C2 C1 . . 120.8(2) ?
C3 C2 H2 . . 119.6 ?
C1 C2 H2 . . 119.6 ?
C4 C3 C2 . . 119.4(2) ?
C4 C3 H3 . . 120.3 ?
C2 C3 H3 . . 120.3 ?
C3 C4 C5 . . 121.0(2) ?
C3 C4 Cl1 . . 119.65(19) ?
C5 C4 Cl1 . . 119.4(2) ?
C6 C5 C4 . . 119.1(2) ?
C6 C5 H5 . . 120.5 ?
C4 C5 H5 . . 120.5 ?
C5 C6 C1 . . 121.0(2) ?
C5 C6 H6 . . 119.5 ?
C1 C6 H6 . . 119.5 ?
N1 C7 N2 . . 125.8(2) ?
N1 C7 C8 . . 119.0(2) ?
N2 C7 C8 . . 115.2(2) ?
C7 C8 H8A . . 109.5 ?
C7 C8 H8B . . 109.5 ?
H8A C8 H8B . . 109.5 ?
C7 C8 H8C . . 109.5 ?
H8A C8 H8C . . 109.5 ?
H8B C8 H8C . . 109.5 ?

loop_
_geom_bond_atom_site_label_1
_geom_bond_atom_site_label_2
_geom_bond_site_symmetry_2
_geom_bond_distance
_geom_bond_publ_flag
Cl1 C4 . 1.743(3) ?
N1 C7 . 1.299(3) ?
N1 C1 . 1.425(3) ?
N2 C7 . 1.340(3) ?
N2 H1N . 0.89(3) ?
N2 H2N . 0.80(3) ?
C1 C2 . 1.387(3) ?
C1 C6 . 1.393(3) ?
C2 C3 . 1.386(4) ?
C2 H2 . 0.9500 ?
C3 C4 . 1.377(4) ?
C3 H3 . 0.9500 ?
C4 C5 . 1.385(3) ?
C5 C6 . 1.381(3) ?
C5 H5 . 0.9500 ?
C6 H6 . 0.9500 ?
C7 C8 . 1.496(4) ?
C8 H8A . 0.9800 ?
C8 H8B . 0.9800 ?
C8 H8C . 0.9800 ?

loop_
_geom_hbond_atom_site_label_D
_geom_hbond_atom_site_label_H
_geom_hbond_atom_site_label_A
_geom_hbond_site_symmetry_A
_geom_hbond_distance_DH
_geom_hbond_distance_HA
_geom_hbond_distance_DA
_geom_hbond_angle_DHA
N2 H1n N1 6_557 0.88(3) 2.08(3) 2.965(3) 176(3)
N2 H2n Cl1 3_456 0.80(3) 2.83(3) 3.464(2) 138(3)

loop_
_cod_related_entry_id
_cod_related_entry_database
_cod_related_entry_code
1 ChemSpider 9248979
